data_4350749
loop_
_publ_author_name
'Kalaivani, P.'
'Prabhakaran, R.'
'Vaishnavi, E.'
'Rueffer, T.'
'Lang, H.'
'Poornima, P.'
'Renganathan, R.'
'Vijaya Padma, V.'
'Natarajan, K.'

_publ_section_title
;
 Synthesis, structure, DNA/protein binding and in vitro cytotoxicity of
 new ruthenium metallates
;
_journal_issue 4
_journal_name_full 'Inorganic Chemistry Frontiers'
_journal_page_first 311
_journal_paper_doi 10.1039/c3qi00070b
_journal_volume 1
_journal_year 2014
_chemical_formula_sum 'C48 H43 Cl N4 O2 P2 Ru S'
_chemical_formula_weight 938.38
_space_group_IT_number 14
_space_group_name_Hall '-P 2yn'
_space_group_name_H-M_alt 'P 1 21/n 1'
_symmetry_cell_setting monoclinic
_symmetry_space_group_name_H-M 'P 1 21/n 1'
_atom_sites_solution_hydrogens geom
_atom_sites_solution_primary direct
_atom_sites_solution_secondary difmap
_audit_creation_method SHELXL-97
_cell_angle_alpha 90.00
_cell_angle_beta 97.809(2)
_cell_angle_gamma 90.00
_cell_formula_units_Z 4
_cell_length_a 14.2919(3)
_cell_length_b 16.3158(4)
_cell_length_c 19.0083(4)
_cell_measurement_reflns_used 9500
_cell_measurement_temperature 110
_cell_measurement_theta_max 28.7270
_cell_measurement_theta_min 3.0011
_cell_volume 4391.32(17)
_computing_cell_refinement
;
CrysAlisPro, Oxford Diffraction Ltd.,
Version 1.171.33.46 (release 27-08-2009 CrysAlis171 .NET)
(compiled Aug 27 2009,17:19:36)
;
_computing_data_collection
;
CrysAlisPro, Oxford Diffraction Ltd.,
Version 1.171.33.46 (release 27-08-2009 CrysAlis171 .NET)
(compiled Aug 27 2009,17:19:36)
;
_computing_data_reduction
;
CrysAlisPro, Oxford Diffraction Ltd.,
Version 1.171.33.46 (release 27-08-2009 CrysAlis171 .NET)
(compiled Aug 27 2009,17:19:36)
;
_computing_structure_refinement 'SHELXL-97 (Sheldrick, 1997)'
_computing_structure_solution 'SHELXS-97 (Sheldrick, 1997)'
_diffrn_ambient_temperature 110
_diffrn_measured_fraction_theta_full 0.991
_diffrn_measured_fraction_theta_max 0.991
_diffrn_measurement_device_type 'oxford gemini s'
_diffrn_measurement_method '\w scans'
_diffrn_radiation_monochromator graphite
_diffrn_radiation_source 'fine-focus sealed tube'
_diffrn_radiation_type MoK\a
_diffrn_radiation_wavelength 0.71073
_diffrn_reflns_av_R_equivalents 0.0378
_diffrn_reflns_av_sigmaI/netI 0.0696
_diffrn_reflns_limit_h_max 13
_diffrn_reflns_limit_h_min -17
_diffrn_reflns_limit_k_max 20
_diffrn_reflns_limit_k_min -19
_diffrn_reflns_limit_l_max 23
_diffrn_reflns_limit_l_min -21
_diffrn_reflns_number 20381
_diffrn_reflns_theta_full 26.00
_diffrn_reflns_theta_max 26.00
_diffrn_reflns_theta_min 3.01
_diffrn_standards_decay_% 0
_diffrn_standards_interval_count 50
_diffrn_standards_interval_time 5
_diffrn_standards_number 2
_exptl_absorpt_coefficient_mu 0.582
_exptl_absorpt_correction_T_max 1.00000
_exptl_absorpt_correction_T_min 0.91717
_exptl_absorpt_correction_type multi-scan
_exptl_absorpt_process_details
;
CrysAlisPro, Oxford Diffraction Ltd.,
Version 1.171.33.46 (release 27-08-2009 CrysAlis171 .NET)
(compiled Aug 27 2009,17:19:36)
Empirical absorption correction using spherical harmonics,
implemented in SCALE3 ABSPACK scaling algorithm.
;
_exptl_crystal_colour yellow
_exptl_crystal_density_diffrn 1.419
_exptl_crystal_density_method 'not measured'
_exptl_crystal_description block
_exptl_crystal_F_000 1928
_exptl_crystal_size_max 0.2
_exptl_crystal_size_mid 0.2
_exptl_crystal_size_min 0.1
_refine_diff_density_max 0.668
_refine_diff_density_min -0.465
_refine_diff_density_rms 0.068
_refine_ls_extinction_method none
_refine_ls_goodness_of_fit_ref 0.919
_refine_ls_hydrogen_treatment mixed
_refine_ls_matrix_type full
_refine_ls_number_parameters 550
_refine_ls_number_reflns 8553
_refine_ls_number_restraints 73
_refine_ls_restrained_S_all 0.925
_refine_ls_R_factor_all 0.0599
_refine_ls_R_factor_gt 0.0345
_refine_ls_shift/su_max 0.001
_refine_ls_shift/su_mean 0.000
_refine_ls_structure_factor_coef Fsqd
_refine_ls_weighting_details 'calc w=1/[\s^2^(Fo^2^)+(0.0361P)^2^+0.0000P] where P=(Fo^2^+2Fc^2^)/3'
_refine_ls_weighting_scheme calc
_refine_ls_wR_factor_gt 0.0703
_refine_ls_wR_factor_ref 0.0737
_reflns_number_gt 5987
_reflns_number_total 8553
_reflns_threshold_expression >2sigma(I)
_cod_data_source_file c3qi00070b.txt
_cod_data_source_block rl2-1
_cod_original_sg_symbol_H-M P2(1)/n
_cod_database_code 4350749

loop_
_symmetry_equiv_pos_as_xyz
'x, y, z'
'-x+1/2, y+1/2, -z+1/2'
'-x, -y, -z'
'x-1/2, -y-1/2, z-1/2'

loop_
_atom_site_label
_atom_site_type_symbol
_atom_site_fract_x
_atom_site_fract_y
_atom_site_fract_z
_atom_site_U_iso_or_equiv
_atom_site_adp_type
_atom_site_occupancy
_atom_site_symmetry_multiplicity
_atom_site_calc_flag
_atom_site_refinement_flags
_atom_site_disorder_assembly
_atom_site_disorder_group
C1 C 0.66027(17) 0.28337(18) 0.71252(13) 0.0198(6) Uani 1 1 d . . .
C2 C 0.65467(19) 0.22057(19) 0.76095(15) 0.0278(7) Uani 1 1 d . . .
H2 H 0.6953 0.1760 0.7621 0.033 Uiso 1 1 calc R . .
C3 C 0.5885(2) 0.2245(2) 0.80751(16) 0.0344(8) Uani 1 1 d . . .
H3 H 0.5844 0.1819 0.8395 0.041 Uiso 1 1 calc R . .
C4 C 0.52855(19) 0.2907(2) 0.80715(15) 0.0293(7) Uani 1 1 d . . .
H4 H 0.4847 0.2930 0.8391 0.035 Uiso 1 1 calc R . .
C5 C 0.53383(19) 0.3527(2) 0.75980(15) 0.0296(7) Uani 1 1 d . . .
H5 H 0.4933 0.3973 0.7592 0.035 Uiso 1 1 calc R . .
C6 C 0.59938(19) 0.34934(19) 0.71259(14) 0.0266(7) Uani 1 1 d . . .
H6 H 0.6026 0.3920 0.6805 0.032 Uiso 1 1 calc R . .
C7 C 0.66410(18) 0.22520(17) 0.57305(13) 0.0190(6) Uani 1 1 d . . .
C8 C 0.58706(19) 0.2710(2) 0.54075(15) 0.0286(7) Uani 1 1 d . . .
H8 H 0.5764 0.3235 0.5570 0.034 Uiso 1 1 calc R . .
C9 C 0.5266(2) 0.2382(2) 0.48443(15) 0.0348(8) Uani 1 1 d . . .
H9 H 0.4763 0.2692 0.4625 0.042 Uiso 1 1 calc R . .
C10 C 0.5406(2) 0.1604(2) 0.46113(15) 0.0307(8) Uani 1 1 d . . .
H10 H 0.5002 0.1390 0.4231 0.037 Uiso 1 1 calc R . .
C11 C 0.61415(19) 0.1138(2) 0.49366(15) 0.0305(7) Uani 1 1 d . . .
H11 H 0.6225 0.0604 0.4785 0.037 Uiso 1 1 calc R . .
C12 C 0.67649(18) 0.14689(19) 0.54961(14) 0.0244(7) Uani 1 1 d . . .
H12 H 0.7268 0.1155 0.5711 0.029 Uiso 1 1 calc R . .
C13 C 0.76105(17) 0.37384(18) 0.61472(14) 0.0207(6) Uani 1 1 d . . .
C14 C 0.77214(19) 0.3858(2) 0.54393(15) 0.0292(7) Uani 1 1 d . . .
H14 H 0.7637 0.3419 0.5125 0.035 Uiso 1 1 calc R . .
C15 C 0.7955(2) 0.4617(2) 0.51960(18) 0.0376(8) Uani 1 1 d . . .
H15 H 0.8046 0.4684 0.4724 0.045 Uiso 1 1 calc R . .
C16 C 0.8052(2) 0.5276(2) 0.5653(2) 0.0448(9) Uani 1 1 d . . .
H16 H 0.8188 0.5792 0.5486 0.054 Uiso 1 1 calc R . .
C17 C 0.7950(2) 0.5171(2) 0.63589(19) 0.0406(9) Uani 1 1 d . . .
H17 H 0.8014 0.5617 0.6666 0.049 Uiso 1 1 calc R . .
C18 C 0.77508(19) 0.4400(2) 0.66104(16) 0.0303(7) Uani 1 1 d . . .
H18 H 0.7711 0.4326 0.7091 0.036 Uiso 1 1 calc R . .
C19 C 1.07990(18) 0.07265(18) 0.66059(13) 0.0206(6) Uani 1 1 d . . .
C20 C 1.01794(19) 0.01701(18) 0.62351(14) 0.0217(6) Uani 1 1 d . . .
H20 H 0.9548 0.0170 0.6304 0.026 Uiso 1 1 calc R . .
C21 C 1.04886(19) -0.03834(19) 0.57643(13) 0.0241(7) Uani 1 1 d . . .
H21 H 1.0070 -0.0758 0.5524 0.029 Uiso 1 1 calc R . .
C22 C 1.14307(19) -0.03739(19) 0.56546(14) 0.0267(7) Uani 1 1 d . . .
H22 H 1.1641 -0.0734 0.5331 0.032 Uiso 1 1 calc R . .
C23 C 1.2050(2) 0.0165(2) 0.60222(15) 0.0297(7) Uani 1 1 d . . .
H23 H 1.2682 0.0163 0.5954 0.036 Uiso 1 1 calc R . .
C24 C 1.17362(19) 0.07129(19) 0.64953(14) 0.0255(7) Uani 1 1 d . . .
H24 H 1.2161 0.1077 0.6742 0.031 Uiso 1 1 calc R . .
C25 C 1.04591(18) 0.07278(18) 0.80287(13) 0.0207(6) Uani 1 1 d . . .
C26 C 1.12928(19) 0.02971(19) 0.82250(14) 0.0259(7) Uani 1 1 d . . .
H26 H 1.1797 0.0369 0.7969 0.031 Uiso 1 1 calc R . .
C27 C 1.1384(2) -0.0235(2) 0.87938(15) 0.0332(8) Uani 1 1 d . . .
H27 H 1.1943 -0.0525 0.8914 0.040 Uiso 1 1 calc R . .
C28 C 1.0644(2) -0.0336(2) 0.91851(15) 0.0349(8) Uani 1 1 d . . .
H28 H 1.0704 -0.0694 0.9569 0.042 Uiso 1 1 calc R . .
C29 C 0.9823(2) 0.0093(2) 0.90056(14) 0.0294(7) Uani 1 1 d . . .
H29 H 0.9328 0.0029 0.9272 0.035 Uiso 1 1 calc R . .
C30 C 0.97203(19) 0.06248(19) 0.84288(14) 0.0242(7) Uani 1 1 d . . .
H30 H 0.9159 0.0912 0.8310 0.029 Uiso 1 1 calc R . .
C31 C 1.13016(17) 0.21501(18) 0.74972(15) 0.0230(7) Uani 1 1 d . . .
C32 C 1.17143(18) 0.25612(19) 0.69735(16) 0.0277(7) Uani 1 1 d . . .
H32 H 1.1533 0.2436 0.6497 0.033 Uiso 1 1 calc R . .
C33 C 1.2392(2) 0.3154(2) 0.71642(19) 0.0366(8) Uani 1 1 d . . .
H33 H 1.2678 0.3414 0.6814 0.044 Uiso 1 1 calc R . .
C34 C 1.2648(2) 0.3362(2) 0.78621(19) 0.0413(9) Uani 1 1 d . . .
H34 H 1.3102 0.3765 0.7983 0.050 Uiso 1 1 calc R . .
C35 C 1.2233(2) 0.2976(2) 0.83818(18) 0.0415(9) Uani 1 1 d . . .
H35 H 1.2401 0.3122 0.8855 0.050 Uiso 1 1 calc R . .
C36 C 1.15575(19) 0.2365(2) 0.82037(16) 0.0306(7) Uani 1 1 d . . .
H36 H 1.1280 0.2103 0.8558 0.037 Uiso 1 1 calc R . .
C37 C 0.82784(18) 0.1054(2) 0.69596(14) 0.0220(7) Uani 1 1 d . . .
C38 C 0.96441(17) 0.2927(2) 0.58538(14) 0.0222(6) Uani 1 1 d . . .
C39 C 0.9858(2) 0.3227(2) 0.46210(15) 0.0416(9) Uani 1 1 d . . .
H39A H 1.0154 0.3649 0.4377 0.062 Uiso 1 1 calc R . .
H39B H 0.9199 0.3201 0.4439 0.062 Uiso 1 1 calc R . .
H39C H 1.0150 0.2709 0.4549 0.062 Uiso 1 1 calc R . .
C40 C 0.99010(18) 0.41306(18) 0.73481(14) 0.0221(6) Uani 1 1 d . . .
H40 H 0.9577 0.3809 0.7639 0.027 Uiso 1 1 calc R . .
C41 C 1.02631(18) 0.49261(18) 0.76013(14) 0.0228(6) Uani 1 1 d . . .
C42 C 1.00194(19) 0.5240(2) 0.82369(15) 0.0290(7) Uani 1 1 d . . .
H42 H 0.9639 0.4929 0.8494 0.035 Uiso 1 1 calc R . .
C43 C 1.0327(2) 0.5998(2) 0.84922(16) 0.0311(8) Uani 1 1 d . . .
H43 H 1.0161 0.6192 0.8918 0.037 Uiso 1 1 calc R . .
C44 C 1.08827(19) 0.6466(2) 0.81095(16) 0.0331(8) Uani 1 1 d . . .
H44 H 1.1088 0.6980 0.8277 0.040 Uiso 1 1 calc R . .
C45 C 1.11374(19) 0.6177(2) 0.74788(16) 0.0301(7) Uani 1 1 d . . .
H45 H 1.1514 0.6497 0.7225 0.036 Uiso 1 1 calc R . .
C46 C 1.08335(18) 0.54109(19) 0.72222(15) 0.0235(7) Uani 1 1 d . . .
C47 C 0.7339(12) 0.8340(9) 0.5447(10) 0.0406(9) Uani 0.271(5) 1 d PD A 1
C48 C 0.7014(7) 0.9228(6) 0.5607(5) 0.0190(6) Uani 0.271(5) 1 d PDU A 1
H48A H 0.7156 0.9335 0.6107 0.029 Uiso 0.271(5) 1 calc PR A 1
H48B H 0.6346 0.9279 0.5463 0.029 Uiso 0.271(5) 1 calc PR A 1
H48C H 0.7342 0.9616 0.5350 0.029 Uiso 0.271(5) 1 calc PR A 1
N4 N 0.7428(8) 0.7752(8) 0.5036(8) 0.0212(5) Uani 0.271(5) 1 d PDU A 1
C47' C 0.7740(8) 0.7800(7) 0.5129(5) 0.100(4) Uani 0.729(5) 1 d PDU A 2
C48' C 0.7550(5) 0.8579(6) 0.5680(4) 0.096(3) Uani 0.729(5) 1 d PDU A 2
H48D H 0.8114 0.8902 0.5779 0.144 Uiso 0.729(5) 1 calc PR A 2
H48E H 0.7385 0.8360 0.6115 0.144 Uiso 0.729(5) 1 calc PRU A 2
H48F H 0.7044 0.8916 0.5457 0.144 Uiso 0.729(5) 1 calc PR A 2
N4' N 0.7523(4) 0.7293(5) 0.4785(3) 0.086(2) Uani 0.729(5) 1 d PDU A 2
N1 N 0.96386(14) 0.31068(14) 0.65337(11) 0.0196(5) Uani 1 1 d . . .
N2 N 0.99669(19) 0.3412(2) 0.53766(14) 0.0300(7) Uani 1 1 d . . .
N3 N 1.00207(14) 0.38626(15) 0.67297(12) 0.0212(5) Uani 1 1 d . . .
O1 O 0.79209(13) 0.04406(14) 0.69957(10) 0.0311(5) Uani 1 1 d . . .
O2 O 1.10903(14) 0.51493(14) 0.65968(10) 0.0315(5) Uani 1 1 d . . .
P1 P 0.74246(5) 0.27089(5) 0.64754(4) 0.01739(16) Uani 1 1 d . . .
P2 P 1.03571(5) 0.14085(5) 0.72545(4) 0.01832(16) Uani 1 1 d . . .
S1 S 0.91452(4) 0.19801(5) 0.56571(3) 0.02156(16) Uani 1 1 d . . .
Cl1 Cl 0.88198(5) 0.25040(5) 0.80821(3) 0.02551(17) Uani 1 1 d . . .
Ru01 Ru 0.888170(14) 0.204188(15) 0.687695(11) 0.01668(7) Uani 1 1 d . . .
H2O H 1.069(2) 0.457(3) 0.6502(18) 0.074(12) Uiso 1 1 d . . .
H2N H 1.011(2) 0.383(2) 0.5467(17) 0.037(12) Uiso 1 1 d . . .

loop_
_atom_site_aniso_label
_atom_site_aniso_U_11
_atom_site_aniso_U_22
_atom_site_aniso_U_33
_atom_site_aniso_U_23
_atom_site_aniso_U_13
_atom_site_aniso_U_12
C1 0.0198(13) 0.0215(19) 0.0182(13) -0.0022(12) 0.0033(11) 0.0009(12)
C2 0.0271(14) 0.023(2) 0.0342(17) 0.0047(14) 0.0097(13) 0.0081(13)
C3 0.0365(17) 0.038(2) 0.0321(17) 0.0117(15) 0.0157(14) 0.0104(15)
C4 0.0264(14) 0.036(2) 0.0285(16) 0.0033(15) 0.0127(12) 0.0047(15)
C5 0.0282(15) 0.027(2) 0.0346(17) -0.0012(15) 0.0085(13) 0.0116(14)
C6 0.0299(15) 0.0246(19) 0.0257(15) 0.0021(13) 0.0055(13) 0.0037(14)
C7 0.0215(13) 0.0180(17) 0.0190(13) -0.0018(11) 0.0080(11) -0.0045(12)
C8 0.0287(15) 0.027(2) 0.0285(16) -0.0034(13) -0.0020(13) 0.0017(14)
C9 0.0273(16) 0.044(2) 0.0301(17) 0.0027(16) -0.0058(13) 0.0009(16)
C10 0.0305(16) 0.038(2) 0.0222(15) -0.0084(15) -0.0015(13) -0.0076(16)
C11 0.0311(16) 0.030(2) 0.0315(17) -0.0135(14) 0.0098(13) -0.0068(15)
C12 0.0206(14) 0.030(2) 0.0238(15) -0.0010(13) 0.0063(12) 0.0005(13)
C13 0.0174(13) 0.0183(17) 0.0264(15) 0.0017(13) 0.0030(12) 0.0017(12)
C14 0.0262(15) 0.030(2) 0.0312(17) 0.0061(14) 0.0011(13) 0.0003(14)
C15 0.0357(18) 0.035(2) 0.0422(19) 0.0167(17) 0.0061(15) 0.0013(16)
C16 0.0349(18) 0.025(2) 0.076(3) 0.0183(19) 0.0118(18) -0.0024(16)
C17 0.0356(17) 0.021(2) 0.066(2) -0.0079(17) 0.0091(17) -0.0065(15)
C18 0.0261(15) 0.027(2) 0.0384(18) -0.0045(15) 0.0048(13) -0.0019(14)
C19 0.0259(14) 0.0162(17) 0.0198(14) -0.0004(12) 0.0031(12) 0.0000(13)
C20 0.0227(13) 0.0186(17) 0.0247(15) 0.0013(13) 0.0067(12) 0.0023(13)
C21 0.0335(16) 0.0170(17) 0.0210(15) -0.0008(12) 0.0010(12) 0.0003(14)
C22 0.0338(16) 0.0260(19) 0.0207(15) -0.0023(13) 0.0048(13) 0.0101(14)
C23 0.0226(14) 0.035(2) 0.0333(17) -0.0038(15) 0.0097(13) 0.0057(14)
C24 0.0242(14) 0.0232(19) 0.0289(16) -0.0078(13) 0.0031(12) -0.0002(13)
C25 0.0252(14) 0.0183(17) 0.0180(14) -0.0038(12) 0.0003(12) -0.0041(13)
C26 0.0257(15) 0.0273(19) 0.0238(16) -0.0077(13) 0.0006(12) 0.0014(13)
C27 0.0399(17) 0.031(2) 0.0250(16) -0.0069(14) -0.0083(14) 0.0108(16)
C28 0.057(2) 0.023(2) 0.0226(16) 0.0007(14) -0.0031(15) -0.0002(17)
C29 0.0415(17) 0.027(2) 0.0201(15) -0.0025(13) 0.0062(13) -0.0087(15)
C30 0.0273(15) 0.0198(18) 0.0252(15) -0.0046(13) 0.0026(12) -0.0032(13)
C31 0.0190(13) 0.0169(18) 0.0342(16) -0.0065(13) 0.0079(12) 0.0022(12)
C32 0.0226(14) 0.0196(18) 0.0415(18) -0.0014(14) 0.0072(13) 0.0025(14)
C33 0.0277(16) 0.023(2) 0.063(2) 0.0037(16) 0.0204(16) 0.0005(14)
C34 0.0252(16) 0.029(2) 0.071(3) -0.0233(18) 0.0127(17) -0.0082(15)
C35 0.0298(16) 0.044(2) 0.053(2) -0.0257(19) 0.0126(15) -0.0080(17)
C36 0.0262(15) 0.030(2) 0.0379(18) -0.0141(15) 0.0124(13) -0.0053(15)
C37 0.0218(14) 0.027(2) 0.0174(14) 0.0001(13) 0.0049(11) 0.0097(14)
C38 0.0179(12) 0.0250(18) 0.0246(15) -0.0014(14) 0.0066(11) -0.0004(13)
C39 0.053(2) 0.047(3) 0.0284(17) -0.0016(16) 0.0164(15) -0.0090(18)
C40 0.0220(14) 0.0206(18) 0.0248(16) -0.0003(13) 0.0066(12) -0.0009(13)
C41 0.0235(14) 0.0173(18) 0.0270(15) -0.0014(13) 0.0014(12) 0.0029(13)
C42 0.0277(15) 0.029(2) 0.0314(17) -0.0016(14) 0.0071(13) -0.0033(14)
C43 0.0315(16) 0.027(2) 0.0344(18) -0.0107(15) 0.0048(14) -0.0005(15)
C44 0.0298(16) 0.0232(19) 0.0452(19) -0.0106(15) 0.0017(15) -0.0058(14)
C45 0.0225(14) 0.024(2) 0.0439(19) -0.0010(15) 0.0058(13) -0.0043(14)
C46 0.0181(13) 0.0211(18) 0.0311(16) -0.0014(13) 0.0030(12) -0.0002(13)
C47 0.0356(17) 0.021(2) 0.066(2) -0.0079(17) 0.0091(17) -0.0065(15)
C48 0.0215(13) 0.0180(17) 0.0190(13) -0.0018(11) 0.0080(11) -0.0045(12)
N4 0.0191(11) 0.0170(14) 0.0274(13) -0.0030(11) 0.0030(10) -0.0018(10)
C47' 0.117(8) 0.099(8) 0.072(6) 0.060(4) -0.036(5) 0.010(6)
C48' 0.050(4) 0.165(9) 0.074(6) 0.042(4) 0.014(4) -0.007(5)
N4' 0.075(4) 0.117(7) 0.068(4) 0.052(4) 0.021(3) 0.011(4)
N1 0.0201(11) 0.0168(15) 0.0225(12) -0.0036(10) 0.0050(9) -0.0020(10)
N2 0.0395(16) 0.0263(19) 0.0265(15) -0.0025(13) 0.0135(12) -0.0102(14)
N3 0.0191(11) 0.0170(14) 0.0274(13) -0.0030(11) 0.0030(10) -0.0018(10)
O1 0.0305(11) 0.0264(14) 0.0366(12) 0.0026(10) 0.0059(9) -0.0023(10)
O2 0.0357(11) 0.0268(14) 0.0344(12) -0.0036(10) 0.0133(10) -0.0070(11)
P1 0.0185(3) 0.0161(4) 0.0179(3) -0.0013(3) 0.0038(3) 0.0001(3)
P2 0.0182(3) 0.0155(4) 0.0217(4) -0.0029(3) 0.0046(3) -0.0002(3)
S1 0.0243(3) 0.0204(4) 0.0207(3) -0.0025(3) 0.0055(3) -0.0015(3)
Cl1 0.0294(4) 0.0251(5) 0.0224(4) -0.0028(3) 0.0050(3) 0.0006(3)
Ru01 0.01777(10) 0.01475(13) 0.01797(11) -0.00192(10) 0.00405(8) -0.00082(10)

loop_
_atom_type_symbol
_atom_type_description
_atom_type_scat_dispersion_real
_atom_type_scat_dispersion_imag
_atom_type_scat_source
C C 0.0033 0.0016 'International Tables Vol C Tables 4.2.6.8 and 6.1.1.4'
N N 0.0061 0.0033 'International Tables Vol C Tables 4.2.6.8 and 6.1.1.4'
O O 0.0106 0.0060 'International Tables Vol C Tables 4.2.6.8 and 6.1.1.4'
P P 0.1023 0.0942 'International Tables Vol C Tables 4.2.6.8 and 6.1.1.4'
S S 0.1246 0.1234 'International Tables Vol C Tables 4.2.6.8 and 6.1.1.4'
Cl Cl 0.1484 0.1585 'International Tables Vol C Tables 4.2.6.8 and 6.1.1.4'
Ru Ru -1.2594 0.8363 'International Tables Vol C Tables 4.2.6.8 and 6.1.1.4'
H H 0.0000 0.0000 'International Tables Vol C Tables 4.2.6.8 and 6.1.1.4'

loop_
_geom_angle_atom_site_label_1
_geom_angle_atom_site_label_2
_geom_angle_atom_site_label_3
_geom_angle
C6 C1 C2 118.7(2)
C6 C1 P1 123.3(2)
C2 C1 P1 117.8(2)
C3 C2 C1 119.8(3)
C3 C2 H2 120.1
C1 C2 H2 120.1
C4 C3 C2 120.8(3)
C4 C3 H3 119.6
C2 C3 H3 119.6
C5 C4 C3 119.7(3)
C5 C4 H4 120.2
C3 C4 H4 120.2
C4 C5 C6 120.2(3)
C4 C5 H5 119.9
C6 C5 H5 119.9
C5 C6 C1 120.8(3)
C5 C6 H6 119.6
C1 C6 H6 119.6
C12 C7 C8 118.9(2)
C12 C7 P1 122.4(2)
C8 C7 P1 118.7(2)
C9 C8 C7 120.1(3)
C9 C8 H8 120.0
C7 C8 H8 120.0
C10 C9 C8 120.3(3)
C10 C9 H9 119.9
C8 C9 H9 119.9
C9 C10 C11 120.3(3)
C9 C10 H10 119.8
C11 C10 H10 119.8
C10 C11 C12 119.8(3)
C10 C11 H11 120.1
C12 C11 H11 120.1
C7 C12 C11 120.6(3)
C7 C12 H12 119.7
C11 C12 H12 119.7
C14 C13 C18 118.6(3)
C14 C13 P1 120.1(2)
C18 C13 P1 120.9(2)
C15 C14 C13 121.0(3)
C15 C14 H14 119.5
C13 C14 H14 119.5
C16 C15 C14 119.9(3)
C16 C15 H15 120.1
C14 C15 H15 120.1
C15 C16 C17 120.1(3)
C15 C16 H16 120.0
C17 C16 H16 120.0
C16 C17 C18 120.1(3)
C16 C17 H17 120.0
C18 C17 H17 120.0
C17 C18 C13 120.3(3)
C17 C18 H18 119.9
C13 C18 H18 119.9
C24 C19 C20 118.4(2)
C24 C19 P2 122.7(2)
C20 C19 P2 118.85(19)
C21 C20 C19 121.0(2)
C21 C20 H20 119.5
C19 C20 H20 119.5
C20 C21 C22 119.4(3)
C20 C21 H21 120.3
C22 C21 H21 120.3
C23 C22 C21 120.2(3)
C23 C22 H22 119.9
C21 C22 H22 119.9
C22 C23 C24 120.1(2)
C22 C23 H23 120.0
C24 C23 H23 120.0
C19 C24 C23 121.0(3)
C19 C24 H24 119.5
C23 C24 H24 119.5
C26 C25 C30 118.6(3)
C26 C25 P2 119.6(2)
C30 C25 P2 121.9(2)
C27 C26 C25 121.0(3)
C27 C26 H26 119.5
C25 C26 H26 119.5
C26 C27 C28 119.9(3)
C26 C27 H27 120.0
C28 C27 H27 120.0
C29 C28 C27 119.8(3)
C29 C28 H28 120.1
C27 C28 H28 120.1
C28 C29 C30 120.7(3)
C28 C29 H29 119.7
C30 C29 H29 119.7
C29 C30 C25 120.0(3)
C29 C30 H30 120.0
C25 C30 H30 120.0
C36 C31 C32 119.2(3)
C36 C31 P2 120.0(2)
C32 C31 P2 120.5(2)
C33 C32 C31 119.9(3)
C33 C32 H32 120.1
C31 C32 H32 120.1
C34 C33 C32 120.9(3)
C34 C33 H33 119.6
C32 C33 H33 119.6
C33 C34 C35 119.9(3)
C33 C34 H34 120.1
C35 C34 H34 120.1
C34 C35 C36 120.3(3)
C34 C35 H35 119.8
C36 C35 H35 119.8
C31 C36 C35 119.8(3)
C31 C36 H36 120.1
C35 C36 H36 120.1
O1 C37 Ru01 178.1(2)
N1 C38 N2 125.5(3)
N1 C38 S1 110.7(2)
N2 C38 S1 123.8(2)
N2 C39 H39A 109.5
N2 C39 H39B 109.5
H39A C39 H39B 109.5
N2 C39 H39C 109.5
H39A C39 H39C 109.5
H39B C39 H39C 109.5
N3 C40 C41 121.3(3)
N3 C40 H40 119.3
C41 C40 H40 119.3
C42 C41 C46 117.8(3)
C42 C41 C40 119.6(3)
C46 C41 C40 122.6(3)
C43 C42 C41 121.9(3)
C43 C42 H42 119.1
C41 C42 H42 119.1
C42 C43 C44 119.4(3)
C42 C43 H43 120.3
C44 C43 H43 120.3
C43 C44 C45 120.4(3)
C43 C44 H44 119.8
C45 C44 H44 119.8
C44 C45 C46 120.3(3)
C44 C45 H45 119.8
C46 C45 H45 119.8
O2 C46 C45 118.7(3)
O2 C46 C41 121.1(3)
C45 C46 C41 120.2(3)
N4 C47 C48 152.6(17)
C47 C48 H48A 109.5
C47 C48 H48B 109.5
H48A C48 H48B 109.5
C47 C48 H48C 109.5
H48A C48 H48C 109.5
H48B C48 H48C 109.5
N4' C47' C48' 153.9(12)
C47' C48' H48D 109.5
C47' C48' H48E 109.5
H48D C48' H48E 109.5
C47' C48' H48F 109.5
H48D C48' H48F 109.5
H48E C48' H48F 109.5
C38 N1 N3 114.0(2)
C38 N1 Ru01 100.57(17)
N3 N1 Ru01 145.22(16)
C38 N2 C39 123.3(3)
C38 N2 H2N 121(3)
C39 N2 H2N 115(3)
C40 N3 N1 117.0(2)
C46 O2 H2O 102.5(18)
C13 P1 C1 105.39(13)
C13 P1 C7 102.22(12)
C1 P1 C7 100.68(11)
C13 P1 Ru01 111.65(8)
C1 P1 Ru01 116.65(9)
C7 P1 Ru01 118.42(9)
C31 P2 C25 102.91(13)
C31 P2 C19 105.17(12)
C25 P2 C19 100.06(13)
C31 P2 Ru01 112.62(9)
C25 P2 Ru01 118.52(9)
C19 P2 Ru01 115.72(9)
C38 S1 Ru01 82.38(9)
C37 Ru01 N1 166.67(10)
C37 Ru01 P2 90.01(8)
N1 Ru01 P2 88.91(6)
C37 Ru01 P1 91.62(8)
N1 Ru01 P1 89.30(6)
P2 Ru01 P1 178.13(3)
C37 Ru01 S1 100.49(8)
N1 Ru01 S1 66.26(6)
P2 Ru01 S1 91.39(2)
P1 Ru01 S1 87.40(2)
C37 Ru01 Cl1 96.54(8)
N1 Ru01 Cl1 96.75(6)
P2 Ru01 Cl1 89.69(2)
P1 Ru01 Cl1 91.04(2)
S1 Ru01 Cl1 162.94(3)

loop_
_geom_bond_atom_site_label_1
_geom_bond_atom_site_label_2
_geom_bond_distance
C1 C6 1.384(4)
C1 C2 1.387(4)
C1 P1 1.828(3)
C2 C3 1.382(4)
C2 H2 0.9300
C3 C4 1.378(4)
C3 H3 0.9300
C4 C5 1.363(4)
C4 H4 0.9300
C5 C6 1.384(4)
C5 H5 0.9300
C6 H6 0.9300
C7 C12 1.373(4)
C7 C8 1.402(4)
C7 P1 1.840(3)
C8 C9 1.389(4)
C8 H8 0.9300
C9 C10 1.368(4)
C9 H9 0.9300
C10 C11 1.374(4)
C10 H10 0.9300
C11 C12 1.400(4)
C11 H11 0.9300
C12 H12 0.9300
C13 C14 1.390(4)
C13 C18 1.391(4)
C13 P1 1.824(3)
C14 C15 1.378(4)
C14 H14 0.9300
C15 C16 1.378(5)
C15 H15 0.9300
C16 C17 1.380(5)
C16 H16 0.9300
C17 C18 1.388(5)
C17 H17 0.9300
C18 H18 0.9300
C19 C24 1.384(4)
C19 C20 1.391(4)
C19 P2 1.835(3)
C20 C21 1.385(4)
C20 H20 0.9300
C21 C22 1.390(4)
C21 H21 0.9300
C22 C23 1.370(4)
C22 H22 0.9300
C23 C24 1.385(4)
C23 H23 0.9300
C24 H24 0.9300
C25 C26 1.390(4)
C25 C30 1.393(4)
C25 P2 1.834(3)
C26 C27 1.379(4)
C26 H26 0.9300
C27 C28 1.383(4)
C27 H27 0.9300
C28 C29 1.369(4)
C28 H28 0.9300
C29 C30 1.390(4)
C29 H29 0.9300
C30 H30 0.9300
C31 C36 1.388(4)
C31 C32 1.396(4)
C31 P2 1.825(3)
C32 C33 1.381(4)
C32 H32 0.9300
C33 C34 1.370(4)
C33 H33 0.9300
C34 C35 1.373(5)
C34 H34 0.9300
C35 C36 1.397(4)
C35 H35 0.9300
C36 H36 0.9300
C37 O1 1.130(3)
C37 Ru01 1.845(3)
C38 N1 1.326(3)
C38 N2 1.332(4)
C38 S1 1.722(3)
C39 N2 1.455(4)
C39 H39A 0.9600
C39 H39B 0.9600
C39 H39C 0.9600
C40 N3 1.287(3)
C40 C41 1.455(4)
C40 H40 0.9300
C41 C42 1.399(4)
C41 C46 1.403(4)
C42 C43 1.378(4)
C42 H42 0.9300
C43 C44 1.379(4)
C43 H43 0.9300
C44 C45 1.382(4)
C44 H44 0.9300
C45 C46 1.390(4)
C45 H45 0.9300
C46 O2 1.360(3)
C47 N4 1.254(15)
C47 C48 1.564(14)
C48 H48A 0.9600
C48 H48B 0.9600
C48 H48C 0.9600
C47' N4' 1.075(11)
C47' C48' 1.691(12)
C48' H48D 0.9600
C48' H48E 0.9600
C48' H48F 0.9600
N1 N3 1.379(3)
N1 Ru01 2.192(2)
N2 H2N 0.73(4)
O2 H2O 1.10(4)
P1 Ru01 2.3815(7)
P2 Ru01 2.3703(7)
S1 Ru01 2.4012(7)
Cl1 Ru01 2.4247(7)

loop_
_geom_torsion_atom_site_label_1
_geom_torsion_atom_site_label_2
_geom_torsion_atom_site_label_3
_geom_torsion_atom_site_label_4
_geom_torsion
C6 C1 C2 C3 0.6(4)
P1 C1 C2 C3 -175.1(2)
C1 C2 C3 C4 -0.9(5)
C2 C3 C4 C5 0.7(5)
C3 C4 C5 C6 -0.3(5)
C4 C5 C6 C1 0.1(4)
C2 C1 C6 C5 -0.2(4)
P1 C1 C6 C5 175.2(2)
C12 C7 C8 C9 -2.2(4)
P1 C7 C8 C9 -179.9(2)
C7 C8 C9 C10 1.4(4)
C8 C9 C10 C11 0.6(5)
C9 C10 C11 C12 -1.8(4)
C8 C7 C12 C11 1.0(4)
P1 C7 C12 C11 178.7(2)
C10 C11 C12 C7 1.0(4)
C18 C13 C14 C15 -0.8(4)
P1 C13 C14 C15 -173.6(2)
C13 C14 C15 C16 -2.0(4)
C14 C15 C16 C17 2.3(5)
C15 C16 C17 C18 0.2(5)
C16 C17 C18 C13 -3.0(4)
C14 C13 C18 C17 3.2(4)
P1 C13 C18 C17 176.0(2)
C24 C19 C20 C21 -0.2(4)
P2 C19 C20 C21 -177.0(2)
C19 C20 C21 C22 -0.9(4)
C20 C21 C22 C23 1.6(4)
C21 C22 C23 C24 -1.2(4)
C20 C19 C24 C23 0.6(4)
P2 C19 C24 C23 177.3(2)
C22 C23 C24 C19 0.0(5)
C30 C25 C26 C27 1.4(4)
P2 C25 C26 C27 -178.4(2)
C25 C26 C27 C28 -1.0(5)
C26 C27 C28 C29 0.0(5)
C27 C28 C29 C30 0.6(5)
C28 C29 C30 C25 -0.3(4)
C26 C25 C30 C29 -0.7(4)
P2 C25 C30 C29 179.1(2)
C36 C31 C32 C33 2.2(4)
P2 C31 C32 C33 176.4(2)
C31 C32 C33 C34 -1.9(5)
C32 C33 C34 C35 0.4(5)
C33 C34 C35 C36 0.7(5)
C32 C31 C36 C35 -1.1(4)
P2 C31 C36 C35 -175.4(2)
C34 C35 C36 C31 -0.4(5)
N3 C40 C41 C42 172.1(3)
N3 C40 C41 C46 -6.1(4)
C46 C41 C42 C43 -0.3(4)
C40 C41 C42 C43 -178.6(3)
C41 C42 C43 C44 0.6(5)
C42 C43 C44 C45 -0.6(4)
C43 C44 C45 C46 0.2(4)
C44 C45 C46 O2 179.4(3)
C44 C45 C46 C41 0.2(4)
C42 C41 C46 O2 -179.3(2)
C40 C41 C46 O2 -1.1(4)
C42 C41 C46 C45 -0.1(4)
C40 C41 C46 C45 178.1(3)
N2 C38 N1 N3 -0.9(4)
S1 C38 N1 N3 -179.44(17)
N2 C38 N1 Ru01 174.9(2)
S1 C38 N1 Ru01 -3.60(19)
N1 C38 N2 C39 -172.7(3)
S1 C38 N2 C39 5.7(4)
C41 C40 N3 N1 -179.0(2)
C38 N1 N3 C40 169.1(2)
Ru01 N1 N3 C40 -3.7(4)
C14 C13 P1 C1 -143.9(2)
C18 C13 P1 C1 43.5(2)
C14 C13 P1 C7 -39.0(2)
C18 C13 P1 C7 148.3(2)
C14 C13 P1 Ru01 88.5(2)
C18 C13 P1 Ru01 -84.1(2)
C6 C1 P1 C13 23.2(3)
C2 C1 P1 C13 -161.3(2)
C6 C1 P1 C7 -82.8(3)
C2 C1 P1 C7 92.7(2)
C6 C1 P1 Ru01 147.7(2)
C2 C1 P1 Ru01 -36.8(2)
C12 C7 P1 C13 136.8(2)
C8 C7 P1 C13 -45.5(2)
C12 C7 P1 C1 -114.7(2)
C8 C7 P1 C1 63.0(2)
C12 C7 P1 Ru01 13.7(3)
C8 C7 P1 Ru01 -168.61(18)
C36 C31 P2 C25 -31.8(3)
C32 C31 P2 C25 154.0(2)
C36 C31 P2 C19 -136.2(2)
C32 C31 P2 C19 49.7(3)
C36 C31 P2 Ru01 97.0(2)
C32 C31 P2 Ru01 -77.2(2)
C26 C25 P2 C31 -60.3(2)
C30 C25 P2 C31 120.0(2)
C26 C25 P2 C19 48.0(2)
C30 C25 P2 C19 -131.8(2)
C26 C25 P2 Ru01 174.74(19)
C30 C25 P2 Ru01 -5.0(3)
C24 C19 P2 C31 13.4(3)
C20 C19 P2 C31 -170.0(2)
C24 C19 P2 C25 -93.1(3)
C20 C19 P2 C25 83.5(2)
C24 C19 P2 Ru01 138.3(2)
C20 C19 P2 Ru01 -45.1(2)
N1 C38 S1 Ru01 3.26(17)
N2 C38 S1 Ru01 -175.3(3)
O1 C37 Ru01 N1 20(9)
O1 C37 Ru01 P2 -65(8)
O1 C37 Ru01 P1 114(8)
O1 C37 Ru01 S1 26(8)
O1 C37 Ru01 Cl1 -155(8)
C38 N1 Ru01 C37 9.2(5)
N3 N1 Ru01 C37 -177.5(4)
C38 N1 Ru01 P2 94.64(15)
N3 N1 Ru01 P2 -92.0(3)
C38 N1 Ru01 P1 -84.83(15)
N3 N1 Ru01 P1 88.5(3)
C38 N1 Ru01 S1 2.64(14)
N3 N1 Ru01 S1 176.0(3)
C38 N1 Ru01 Cl1 -175.80(15)
N3 N1 Ru01 Cl1 -2.5(3)
C31 P2 Ru01 C37 -166.10(12)
C25 P2 Ru01 C37 -45.98(13)
C19 P2 Ru01 C37 72.88(13)
C31 P2 Ru01 N1 27.19(11)
C25 P2 Ru01 N1 147.31(12)
C19 P2 Ru01 N1 -93.83(12)
C31 P2 Ru01 P1 43.5(9)
C25 P2 Ru01 P1 163.6(8)
C19 P2 Ru01 P1 -77.5(9)
C31 P2 Ru01 S1 93.41(10)
C25 P2 Ru01 S1 -146.47(11)
C19 P2 Ru01 S1 -27.61(11)
C31 P2 Ru01 Cl1 -69.57(10)
C25 P2 Ru01 Cl1 50.56(11)
C19 P2 Ru01 Cl1 169.42(10)
C13 P1 Ru01 C37 -169.99(12)
C1 P1 Ru01 C37 68.76(13)
C7 P1 Ru01 C37 -51.72(12)
C13 P1 Ru01 N1 -3.30(11)
C1 P1 Ru01 N1 -124.54(12)
C7 P1 Ru01 N1 114.98(11)
C13 P1 Ru01 P2 -19.6(9)
C1 P1 Ru01 P2 -140.9(8)
C7 P1 Ru01 P2 98.6(9)
C13 P1 Ru01 S1 -69.56(10)
C1 P1 Ru01 S1 169.19(11)
C7 P1 Ru01 S1 48.71(10)
C13 P1 Ru01 Cl1 93.44(10)
C1 P1 Ru01 Cl1 -27.80(11)
C7 P1 Ru01 Cl1 -148.28(10)
C38 S1 Ru01 C37 179.52(12)
C38 S1 Ru01 N1 -2.02(11)
C38 S1 Ru01 P2 -90.21(9)
C38 S1 Ru01 P1 88.36(9)
C38 S1 Ru01 Cl1 3.29(13)
